data_1513757
loop_
_publ_author_name
'Tan, Wei Shyang'
'Prabhakar, Ch'
'Liu, Yi-Hung'
'Peng, Shie-Ming'
'Yang, Jye-Shane'

_publ_section_title
;
 Effects of iptycene scaffolds on the photoluminescence of
 N,N-dimethylaminobenzonitrile and its analogues.
;
_journal_issue 2
_journal_name_full
'Photochemical &amp; photobiological sciences : Official journal of the European Photochemistry Association and the European Society for Photobiology'
_journal_page_first 211
_journal_page_last 223
_journal_paper_doi 10.1039/c3pp50196e
_journal_volume 13
_journal_year 2014
_chemical_formula_sum 'C23 H18 N2'
_chemical_formula_weight 322.39
_chemical_name_systematic
; 
 ? 
;
_space_group_IT_number 33
_symmetry_cell_setting orthorhombic
_symmetry_space_group_name_Hall 'P 2c -2n'
_symmetry_space_group_name_H-M 'P n a 21'
_atom_sites_solution_hydrogens geom
_atom_sites_solution_primary direct
_atom_sites_solution_secondary difmap
_audit_creation_method SHELXL-97
_cell_angle_alpha 90.00
_cell_angle_beta 90.00
_cell_angle_gamma 90.00
_cell_formula_units_Z 4
_cell_length_a 15.5952(5)
_cell_length_b 13.4176(5)
_cell_length_c 8.2215(2)
_cell_measurement_reflns_used 2200
_cell_measurement_temperature 200(2)
_cell_measurement_theta_max 74.5180
_cell_measurement_theta_min 5.6720
_cell_volume 1720.35(9)
_computing_cell_refinement
; 
CrysAlisPro, Agilent Technologies, 
Version 1.171.36.28 (release 01-02-2013 CrysAlis171 .NET) 
(compiled Feb  1 2013,16:14:44) 
Empirical absorption correction using spherical harmonics, 
 implemented in SCALE3 ABSPACK scaling algorithm. 
;
_computing_data_collection
; 
CrysAlisPro, Agilent Technologies, 
Version 1.171.36.28 (release 01-02-2013 CrysAlis171 .NET) 
(compiled Feb  1 2013,16:14:44) 
Empirical absorption correction using spherical harmonics, 
 implemented in SCALE3 ABSPACK scaling algorithm. 
;
_computing_data_reduction
; 
CrysAlisPro, Agilent Technologies, 
Version 1.171.36.28 (release 01-02-2013 CrysAlis171 .NET) 
(compiled Feb  1 2013,16:14:44) 
Empirical absorption correction using spherical harmonics, 
 implemented in SCALE3 ABSPACK scaling algorithm. 
;
_computing_molecular_graphics SHELXTL
_computing_publication_material SHELXTL
_computing_structure_refinement 'SHELXL-97 (Sheldrick, 1997)'
_computing_structure_solution 'SHELXS-97 (Sheldrick, 1990)'
_diffrn_ambient_temperature 200(2)
_diffrn_measured_fraction_theta_full 1.000
_diffrn_measured_fraction_theta_max 1.000
_diffrn_measurement_device_type 'Oxford Diffraction Gemini A'
_diffrn_measurement_method CCD
_diffrn_radiation_monochromator graphite
_diffrn_radiation_source 'fine-focus sealed tube'
_diffrn_radiation_type CuK\a
_diffrn_radiation_wavelength 1.54178
_diffrn_reflns_av_R_equivalents 0.0333
_diffrn_reflns_av_sigmaI/netI 0.0357
_diffrn_reflns_limit_h_max 18
_diffrn_reflns_limit_h_min -18
_diffrn_reflns_limit_k_max 16
_diffrn_reflns_limit_k_min -13
_diffrn_reflns_limit_l_max 9
_diffrn_reflns_limit_l_min -4
_diffrn_reflns_number 5422
_diffrn_reflns_theta_full 67.91
_diffrn_reflns_theta_max 67.91
_diffrn_reflns_theta_min 4.35
_exptl_absorpt_coefficient_mu 0.564
_exptl_absorpt_correction_T_max 1.00000
_exptl_absorpt_correction_T_min 0.98986
_exptl_absorpt_correction_type multi-scan
_exptl_absorpt_process_details
; 
CrysAlisPro, Agilent Technologies, 
Version 1.171.36.28 (release 01-02-2013 CrysAlis171 .NET) 
(compiled Feb  1 2013,16:14:44) 
Empirical absorption correction using spherical harmonics, 
 implemented in SCALE3 ABSPACK scaling algorithm. 
;
_exptl_crystal_density_diffrn 1.245
_exptl_crystal_density_method 'not measured'
_exptl_crystal_F_000 680
_exptl_crystal_size_max 0.25
_exptl_crystal_size_mid 0.15
_exptl_crystal_size_min 0.10
_refine_diff_density_max 0.152
_refine_diff_density_min -0.296
_refine_diff_density_rms 0.046
_refine_ls_abs_structure_details 'Flack H D (1983), Acta Cryst. A39, 876-881'
_refine_ls_abs_structure_Flack 1.1(9)
_refine_ls_extinction_method none
_refine_ls_goodness_of_fit_ref 1.034
_refine_ls_hydrogen_treatment mixed
_refine_ls_matrix_type full
_refine_ls_number_parameters 226
_refine_ls_number_reflns 2199
_refine_ls_number_restraints 1
_refine_ls_restrained_S_all 1.034
_refine_ls_R_factor_all 0.0467
_refine_ls_R_factor_gt 0.0407
_refine_ls_shift/su_max 0.009
_refine_ls_shift/su_mean 0.001
_refine_ls_structure_factor_coef Fsqd
_refine_ls_weighting_details 'calc w=1/[\s^2^(Fo^2^)+(0.0611P)^2^+0.2009P] where P=(Fo^2^+2Fc^2^)/3'
_refine_ls_weighting_scheme calc
_refine_ls_wR_factor_gt 0.0995
_refine_ls_wR_factor_ref 0.1053
_reflns_number_gt 1986
_reflns_number_total 2199
_reflns_threshold_expression >2sigma(I)
_cod_data_source_file c3pp50196e.txt
_cod_data_source_block ic16137
_cod_depositor_comments
;
The following automatic conversions were performed:

'_symmetry_cell_setting' value 'Orthorhombic' changed to
'orthorhombic' according to
/usr/data/users/saulius/automatic-downloads/current/RSC/lib/dictionaries/cif_core.dic
dictionary named 'cif_core.dic' version 2.4.2 from 2011-04-26.

Automatic conversion script
Id: cif_fix_values 2281 2013-09-26 08:29:07Z andrius 
;
_cod_original_sg_symbol_H-M Pna2(1)
_cod_database_code 1513757

loop_
_symmetry_equiv_pos_as_xyz
'x, y, z'
'-x, -y, z+1/2'
'x+1/2, -y+1/2, z'
'-x+1/2, y+1/2, z+1/2'

loop_
_atom_site_label
_atom_site_type_symbol
_atom_site_fract_x
_atom_site_fract_y
_atom_site_fract_z
_atom_site_U_iso_or_equiv
_atom_site_adp_type
_atom_site_occupancy
_atom_site_symmetry_multiplicity
_atom_site_calc_flag
_atom_site_refinement_flags
N1 N 0.13829(13) 0.24740(16) 0.4795(3) 0.0347(5) Uani 1 1 d .
N2 N 0.50947(17) 0.4969(2) 0.6334(4) 0.0577(7) Uani 1 1 d .
C1 C 0.21705(15) 0.29579(17) 0.5077(3) 0.0309(5) Uani 1 1 d .
C2 C 0.27195(18) 0.3260(2) 0.3819(3) 0.0365(6) Uani 1 1 d .
H2A H 0.2568 0.3119 0.2723 0.044 Uiso 1 1 calc R
C3 C 0.34757(18) 0.3757(2) 0.4139(3) 0.0370(6) Uani 1 1 d .
H3A H 0.3841 0.3946 0.3267 0.044 Uiso 1 1 calc R
C4 C 0.37074(15) 0.39845(17) 0.5739(3) 0.0305(5) Uani 1 1 d .
C5 C 0.31800(15) 0.36718(17) 0.7013(3) 0.0279(5) Uani 1 1 d .
C6 C 0.24316(15) 0.31460(17) 0.6671(3) 0.0283(5) Uani 1 1 d .
C7 C 0.19661(16) 0.28125(18) 0.8223(3) 0.0300(5) Uani 1 1 d .
H7A H 0.1437 0.2416 0.7995 0.036 Uiso 1 1 calc R
C8 C 0.17850(16) 0.37709(17) 0.9163(3) 0.0298(5) Uani 1 1 d .
C9 C 0.10022(16) 0.4103(2) 0.9701(3) 0.0354(6) Uani 1 1 d .
H9A H 0.0497 0.3731 0.9474 0.042 Uiso 1 1 calc R
C10 C 0.09538(18) 0.4983(2) 1.0575(4) 0.0412(6) Uani 1 1 d .
H10A H 0.0412 0.5216 1.0944 0.049 Uiso 1 1 calc R
C11 C 0.16844(18) 0.5525(2) 1.0916(3) 0.0420(6) Uani 1 1 d .
H11A H 0.1643 0.6126 1.1521 0.050 Uiso 1 1 calc R
C12 C 0.24832(17) 0.51929(19) 1.0376(3) 0.0350(6) Uani 1 1 d .
H12A H 0.2987 0.5564 1.0608 0.042 Uiso 1 1 calc R
C13 C 0.25300(16) 0.43185(18) 0.9501(3) 0.0292(5) Uani 1 1 d .
C14 C 0.33403(15) 0.38350(19) 0.8827(3) 0.0303(5) Uani 1 1 d .
H14A H 0.3870 0.4231 0.9052 0.036 Uiso 1 1 calc R
C15 C 0.33654(16) 0.27915(18) 0.9567(3) 0.0319(5) Uani 1 1 d .
C16 C 0.40058(17) 0.2398(2) 1.0524(3) 0.0400(6) Uani 1 1 d .
H16A H 0.4509 0.2773 1.0752 0.048 Uiso 1 1 calc R
C17 C 0.3903(2) 0.1440(3) 1.1152(4) 0.0512(8) Uani 1 1 d .
H17A H 0.4336 0.1162 1.1825 0.061 Uiso 1 1 calc R
C18 C 0.3179(2) 0.0894(2) 1.0804(4) 0.0513(8) Uani 1 1 d .
H18A H 0.3119 0.0241 1.1236 0.062 Uiso 1 1 calc R
C19 C 0.25336(18) 0.12848(19) 0.9829(4) 0.0408(6) Uani 1 1 d .
H19A H 0.2039 0.0901 0.9576 0.049 Uiso 1 1 calc R
C20 C 0.26236(16) 0.22425(18) 0.9233(3) 0.0316(5) Uani 1 1 d .
C21 C 0.1269(2) 0.2014(2) 0.3204(4) 0.0459(7) Uani 1 1 d .
H21A H 0.1776 0.1615 0.2939 0.069 Uiso 1 1 calc R
H21B H 0.1193 0.2535 0.2381 0.069 Uiso 1 1 calc R
H21C H 0.0761 0.1584 0.3224 0.069 Uiso 1 1 calc R
C22 C 0.06284(19) 0.3070(3) 0.5225(4) 0.0529(8) Uani 1 1 d .
H22A H 0.0714 0.3372 0.6298 0.079 Uiso 1 1 calc R
H22B H 0.0120 0.2641 0.5250 0.079 Uiso 1 1 calc R
H22C H 0.0547 0.3597 0.4413 0.079 Uiso 1 1 calc R
C23 C 0.44828(17) 0.4529(2) 0.6070(3) 0.0392(6) Uani 1 1 d .

loop_
_atom_site_aniso_label
_atom_site_aniso_U_11
_atom_site_aniso_U_22
_atom_site_aniso_U_33
_atom_site_aniso_U_23
_atom_site_aniso_U_13
_atom_site_aniso_U_12
N1 0.0370(10) 0.0353(10) 0.0317(11) -0.0063(9) -0.0030(9) 0.0010(9)
N2 0.0477(14) 0.0717(18) 0.0537(16) -0.0096(14) 0.0113(12) -0.0263(14)
C1 0.0367(13) 0.0263(11) 0.0297(13) -0.0024(10) -0.0003(11) 0.0042(9)
C2 0.0472(14) 0.0395(14) 0.0229(12) -0.0019(11) 0.0038(11) 0.0014(12)
C3 0.0427(14) 0.0382(15) 0.0301(14) 0.0036(11) 0.0130(11) -0.0001(11)
C4 0.0317(12) 0.0268(11) 0.0330(14) 0.0012(11) 0.0057(10) -0.0005(9)
C5 0.0303(11) 0.0251(11) 0.0283(13) 0.0008(9) 0.0005(10) 0.0041(9)
C6 0.0308(11) 0.0263(11) 0.0280(12) -0.0004(10) 0.0043(10) 0.0018(9)
C7 0.0332(12) 0.0303(12) 0.0264(12) -0.0006(10) 0.0051(10) -0.0052(10)
C8 0.0380(13) 0.0285(12) 0.0230(12) 0.0029(9) 0.0004(10) -0.0004(9)
C9 0.0336(12) 0.0380(13) 0.0346(14) 0.0030(11) 0.0026(11) -0.0023(10)
C10 0.0413(13) 0.0395(14) 0.0427(15) -0.0002(12) 0.0072(12) 0.0099(11)
C11 0.0545(16) 0.0341(13) 0.0375(15) -0.0069(12) 0.0012(13) 0.0064(12)
C12 0.0445(14) 0.0295(11) 0.0310(13) 0.0008(10) -0.0012(11) -0.0057(10)
C13 0.0365(12) 0.0274(12) 0.0238(12) 0.0040(9) 0.0019(9) -0.0016(9)
C14 0.0290(12) 0.0323(13) 0.0297(13) -0.0005(10) -0.0003(10) -0.0033(9)
C15 0.0389(13) 0.0344(13) 0.0224(12) -0.0005(10) 0.0073(10) 0.0041(10)
C16 0.0372(13) 0.0512(15) 0.0315(14) 0.0006(12) 0.0050(11) 0.0107(12)
C17 0.0538(17) 0.0580(18) 0.0417(17) 0.0162(14) 0.0104(14) 0.0245(15)
C18 0.068(2) 0.0364(14) 0.0501(18) 0.0162(14) 0.0200(16) 0.0171(14)
C19 0.0516(16) 0.0324(13) 0.0385(14) -0.0001(12) 0.0167(13) 0.0006(11)
C20 0.0385(12) 0.0303(12) 0.0259(13) -0.0007(10) 0.0113(10) 0.0020(10)
C21 0.0514(17) 0.0502(17) 0.0360(15) -0.0088(13) -0.0063(13) -0.0061(13)
C22 0.0377(15) 0.0627(18) 0.058(2) -0.0161(17) -0.0034(14) 0.0014(14)
C23 0.0410(14) 0.0419(14) 0.0349(14) -0.0017(11) 0.0132(12) -0.0035(12)

loop_
_atom_type_symbol
_atom_type_description
_atom_type_scat_dispersion_real
_atom_type_scat_dispersion_imag
_atom_type_scat_source
C C 0.0181 0.0091 'International Tables Vol C Tables 4.2.6.8 and 6.1.1.4'
H H 0.0000 0.0000 'International Tables Vol C Tables 4.2.6.8 and 6.1.1.4'
N N 0.0311 0.0180 'International Tables Vol C Tables 4.2.6.8 and 6.1.1.4'

loop_
_geom_angle_atom_site_label_1
_geom_angle_atom_site_label_2
_geom_angle_atom_site_label_3
_geom_angle
C1 N1 C21 116.7(2)
C1 N1 C22 114.1(2)
C21 N1 C22 110.4(2)
C6 C1 C2 117.5(2)
C6 C1 N1 119.5(2)
C2 C1 N1 123.0(2)
C3 C2 C1 121.4(2)
C2 C3 C4 120.4(2)
C3 C4 C5 119.2(2)
C3 C4 C23 120.4(2)
C5 C4 C23 120.4(2)
C6 C5 C4 119.6(2)
C6 C5 C14 114.0(2)
C4 C5 C14 126.4(2)
C5 C6 C1 121.7(2)
C5 C6 C7 112.1(2)
C1 C6 C7 126.2(2)
C20 C7 C8 105.7(2)
C20 C7 C6 106.31(19)
C8 C7 C6 105.25(18)
C9 C8 C13 120.2(2)
C9 C8 C7 126.9(2)
C13 C8 C7 112.8(2)
C8 C9 C10 119.5(3)
C11 C10 C9 120.7(3)
C10 C11 C12 120.2(2)
C13 C12 C11 119.0(2)
C12 C13 C8 120.3(2)
C12 C13 C14 126.6(2)
C8 C13 C14 113.1(2)
C13 C14 C5 106.3(2)
C13 C14 C15 105.5(2)
C5 C14 C15 105.2(2)
C16 C15 C20 120.7(2)
C16 C15 C14 126.7(2)
C20 C15 C14 112.5(2)
C15 C16 C17 118.8(3)
C18 C17 C16 120.5(3)
C17 C18 C19 120.9(3)
C20 C19 C18 118.8(3)
C19 C20 C15 120.3(3)
C19 C20 C7 126.2(2)
C15 C20 C7 113.5(2)
N2 C23 C4 179.4(3)

loop_
_geom_bond_atom_site_label_1
_geom_bond_atom_site_label_2
_geom_bond_distance
N1 C1 1.408(3)
N1 C21 1.457(4)
N1 C22 1.466(4)
N2 C23 1.143(4)
C1 C6 1.395(4)
C1 C2 1.402(4)
C2 C3 1.380(4)
C3 C4 1.398(4)
C4 C5 1.397(3)
C4 C23 1.439(4)
C5 C6 1.393(3)
C5 C14 1.528(3)
C6 C7 1.535(3)
C7 C20 1.525(4)
C7 C8 1.527(3)
C8 C9 1.372(4)
C8 C13 1.402(4)
C9 C10 1.384(4)
C10 C11 1.381(4)
C11 C12 1.396(4)
C12 C13 1.378(4)
C13 C14 1.525(3)
C14 C15 1.527(3)
C15 C16 1.376(4)
C15 C20 1.399(4)
C16 C17 1.395(4)
C17 C18 1.376(5)
C18 C19 1.389(5)
C19 C20 1.382(4)
